data_4116575
loop_
_publ_author_name
'Michal Hor\'a\<cek'
'Petr \<St\<epni\<cka'
'R\'obert Gyepes'
'Ivana C\'isa\<rov\'a'
'Miroslav Pol\'a\<sek'
'Karel Mach'
'Paul-Michael Pellny'
'Vladimir V. Burlakov'
'Wolfgang Baumann'
'Anke Spannenberg'
'Uwe Rosenthal'

_publ_contact_author_address
;
      J. Heyrovsk\'y Institute of Physical Chemistry
      Academie of Sciences of the Czech Republic
      Dolej\>skova 3
      18223 Prague 8
      Czech Republic
;
_publ_contact_author_email mach@jh-inst.cas.cz
_publ_contact_author_fax '++4202 8582307'
_publ_contact_author_name 'Karel Mach'
_publ_contact_author_phone '++4202 66053735'
_publ_section_title
;
 Novel Addition Reactions of 2,2,7,7-Tetramethyl-3,5-octadiyne to the
 Methyl Groups of a \h5-Pentamethylcyclopentadienyl Ligand
;
_journal_name_full 'Journal of the American Chemical Society'
_journal_page_first 10638
_journal_page_last 10639
_journal_paper_doi 10.1021/ja991299s
_journal_volume 121
_journal_year 1999
_chemical_formula_sum 'C30 H44 Ti'
_chemical_formula_weight 452.55
_chemical_name_systematic
; 
       [3,6-di-tert-butyl-9,10-dimethylbicyclo[6.3.0]undec-4-en-(5-1,8-
       11-dienyl)][ 3: 4-1,2-dimethyl-3,4-
       dimethylenecyclopentenyl]titanium(II) 
;
_space_group_IT_number 14
_symmetry_cell_setting monoclinic
_symmetry_space_group_name_Hall '-P 2yn'
_symmetry_space_group_name_H-M 'P 1 21/n 1'
_atom_sites_solution_hydrogens geom
_atom_sites_solution_primary direct
_atom_sites_solution_secondary difmap
_audit_creation_method SHELXL-97
_cell_angle_alpha 90.00
_cell_angle_beta 91.790(10)
_cell_angle_gamma 90.00
_cell_formula_units_Z 4
_cell_length_a 12.390(2)
_cell_length_b 11.8747(8)
_cell_length_c 18.655(2)
_cell_measurement_reflns_used 25
_cell_measurement_temperature 293(2)
_cell_measurement_theta_max 13
_cell_measurement_theta_min 12
_cell_volume 2743.3(6)
_computing_cell_refinement 'Enraf-Nonius CAD4 Version 5.0'
_computing_data_collection 'Enraf-Nonius CAD4 Version 5.0'
_computing_data_reduction 'Jana98 (Petricek, 1998)'
_computing_molecular_graphics PLATON
_computing_structure_refinement 'SHELXL-97 (Sheldrick, 1997)'
_computing_structure_solution 'SIR97(Cascarano al.,ActaCryst.,1996,A52,C-79)'
_diffrn_ambient_temperature 293(2)
_diffrn_measured_fraction_theta_full 0.947
_diffrn_measured_fraction_theta_max 0.947
_diffrn_measurement_device_type CAD4-MACHIII
_diffrn_measurement_method 'theta-2theta scan'
_diffrn_radiation_monochromator graphite
_diffrn_radiation_source 'fine-focus sealed tube'
_diffrn_radiation_type MoK\a
_diffrn_radiation_wavelength 0.71069
_diffrn_reflns_av_R_equivalents 0.0141
_diffrn_reflns_av_sigmaI/netI 0.0291
_diffrn_reflns_limit_h_max 14
_diffrn_reflns_limit_h_min 0
_diffrn_reflns_limit_k_max 13
_diffrn_reflns_limit_k_min 0
_diffrn_reflns_limit_l_max 21
_diffrn_reflns_limit_l_min -21
_diffrn_reflns_number 4511
_diffrn_reflns_theta_full 23.98
_diffrn_reflns_theta_max 23.98
_diffrn_reflns_theta_min 1.95
_diffrn_standards_decay_% 2.5
_diffrn_standards_interval_time 1hour
_diffrn_standards_number 3
_exptl_absorpt_coefficient_mu 0.326
_exptl_absorpt_correction_type none
_exptl_crystal_colour blue
_exptl_crystal_density_diffrn 1.096
_exptl_crystal_description prism
_exptl_crystal_F_000 984
_exptl_crystal_size_max 0.5
_exptl_crystal_size_mid 0.46
_exptl_crystal_size_min 0.4
_refine_diff_density_max 0.175
_refine_diff_density_min -0.242
_refine_diff_density_rms 0.042
_refine_ls_extinction_method none
_refine_ls_goodness_of_fit_ref 1.032
_refine_ls_hydrogen_treatment mixed
_refine_ls_matrix_type full
_refine_ls_number_parameters 336
_refine_ls_number_reflns 4300
_refine_ls_number_restraints 0
_refine_ls_restrained_S_all 1.032
_refine_ls_R_factor_all 0.0726
_refine_ls_R_factor_gt 0.0409
_refine_ls_shift/su_max 0.001
_refine_ls_shift/su_mean 0.000
_refine_ls_structure_factor_coef Fsqd
_refine_ls_weighting_details 'w=1/[\s^2^(Fo^2^)+(0.0632P)^2^+0.7508P] where P=(Fo^2^+2Fc^2^)/3'
_refine_ls_weighting_scheme calc
_refine_ls_wR_factor_gt 0.1053
_refine_ls_wR_factor_ref 0.1175
_reflns_number_gt 3138
_reflns_number_total 4300
_reflns_threshold_expression >2sigma(I)
_cod_data_source_file ja991299s.cif
_cod_data_source_block tmodv
_cod_depositor_comments
;
The following automatic conversions were performed:

'_refine_ls_weighting_scheme' value 'calc
w=1/[\s^2^(Fo^2^)+(0.0632P)^2^+0.7508P] where P=(Fo^2^+2Fc^2^)/3' was
changed to 'calc'. New tag '_refine_ls_weighting_details' was
created. The value of the new tag was set to
'w=1/[\s^2^(Fo^2^)+(0.0632P)^2^+0.7508P] where P=(Fo^2^+2Fc^2^)/3'.

Automatic conversion script
Id: cif_fix_values 3143 2015-03-26 13:38:13Z robertas 
;
_cod_database_code 4116575

loop_
_symmetry_equiv_pos_as_xyz
'x, y, z'
'-x+1/2, y+1/2, -z+1/2'
'-x, -y, -z'
'x-1/2, -y-1/2, z-1/2'

loop_
_atom_site_label
_atom_site_type_symbol
_atom_site_fract_x
_atom_site_fract_y
_atom_site_fract_z
_atom_site_U_iso_or_equiv
_atom_site_adp_type
_atom_site_occupancy
_atom_site_calc_flag
_atom_site_refinement_flags
Ti1 Ti 0.08997(3) 0.00804(3) 0.20576(2) 0.04879(16) Uani 1 d .
C1 C 0.1421(3) 0.1704(2) 0.2277(2) 0.0738(8) Uani 1 d .
C2 C 0.2131(2) 0.1166(2) 0.17829(15) 0.0617(7) Uani 1 d .
C3 C 0.2767(2) 0.0361(2) 0.21891(13) 0.0542(6) Uani 1 d .
C4 C 0.2464(2) 0.0401(2) 0.29077(14) 0.0625(7) Uani 1 d .
C5 C 0.1651(3) 0.1194(3) 0.2956(2) 0.0788(10) Uani 1 d .
H5 H 0.125(3) 0.132(3) 0.3348(18) 0.106(12) Uiso 1 d .
C6 C 0.0305(3) 0.1875(3) 0.2061(4) 0.1068(15) Uani 1 d .
H61 H 0.016(4) 0.224(4) 0.154(3) 0.16(2) Uiso 1 d .
H62 H -0.013(4) 0.207(4) 0.245(2) 0.139(18) Uiso 1 d .
C7 C 0.1702(3) 0.0828(3) 0.11006(18) 0.0780(9) Uani 1 d .
H71 H 0.123(3) 0.141(3) 0.0840(18) 0.109(12) Uiso 1 d .
H72 H 0.214(3) 0.029(3) 0.0831(19) 0.104(13) Uiso 1 d .
C8 C 0.3603(2) -0.0399(3) 0.18954(17) 0.0741(8) Uani 1 d .
H81 H 0.4253 0.0021 0.1824 0.089 Uiso 1 calc R
H82 H 0.3344 -0.0705 0.1446 0.089 Uiso 1 calc R
H83 H 0.3750 -0.1001 0.2228 0.089 Uiso 1 calc R
C9 C 0.2950(3) -0.0274(3) 0.35093(16) 0.0945(11) Uani 1 d .
H91 H 0.3652 0.0021 0.3638 0.113 Uiso 1 calc R
H92 H 0.3018 -0.1044 0.3362 0.113 Uiso 1 calc R
H93 H 0.2495 -0.0232 0.3916 0.113 Uiso 1 calc R
C10 C 0.0335(2) -0.1577(2) 0.14591(13) 0.0511(6) Uani 1 d .
C11 C -0.05784(19) -0.0886(2) 0.15215(12) 0.0485(6) Uani 1 d .
C12 C -0.07958(18) -0.07561(19) 0.22625(12) 0.0454(6) Uani 1 d .
C13 C 0.00045(18) -0.13546(18) 0.26597(12) 0.0430(5) Uani 1 d .
C14 C 0.0700(2) -0.1851(2) 0.21606(14) 0.0486(6) Uani 1 d .
H14 H 0.124(2) -0.227(2) 0.2268(12) 0.046(7) Uiso 1 d .
C15 C 0.0810(3) -0.2002(3) 0.07767(15) 0.0754(9) Uani 1 d .
H151 H 0.0409 -0.2645 0.0607 0.090 Uiso 1 calc R
H152 H 0.1550 -0.2212 0.0868 0.090 Uiso 1 calc R
H153 H 0.0775 -0.1418 0.0420 0.090 Uiso 1 calc R
C16 C -0.1248(2) -0.0391(3) 0.09131(14) 0.0705(8) Uani 1 d .
H161 H -0.1364 0.0396 0.1001 0.085 Uiso 1 calc R
H162 H -0.1932 -0.0771 0.0877 0.085 Uiso 1 calc R
H163 H -0.0877 -0.0482 0.0473 0.085 Uiso 1 calc R
C17 C -0.1775(2) -0.0129(3) 0.25143(15) 0.0575(7) Uani 1 d .
H171 H -0.239(2) -0.040(2) 0.2214(13) 0.061(8) Uiso 1 d .
H172 H -0.171(2) 0.066(2) 0.2402(13) 0.065(8) Uiso 1 d .
C18 C -0.2065(2) -0.0318(2) 0.32965(13) 0.0500(6) Uani 1 d .
H18 H -0.1457(19) -0.0120(18) 0.3577(12) 0.045(6) Uiso 1 d .
C19 C -0.2351(2) -0.1534(2) 0.33854(14) 0.0538(6) Uani 1 d .
H19 H -0.303(2) -0.171(2) 0.3237(13) 0.059(8) Uiso 1 d .
C20 C -0.1733(2) -0.2402(2) 0.35577(14) 0.0531(6) Uani 1 d .
H20 H -0.2081(18) -0.309(2) 0.3557(12) 0.050(6) Uiso 1 d .
C21 C -0.05509(19) -0.24781(19) 0.37547(12) 0.0437(5) Uani 1 d .
H21 H -0.0314(18) -0.315(2) 0.3527(12) 0.049(6) Uiso 1 d .
C22 C 0.0155(2) -0.1532(2) 0.34613(13) 0.0451(6) Uani 1 d .
H221 H 0.0054(17) -0.083(2) 0.3725(11) 0.041(6) Uiso 1 d .
H222 H 0.088(2) -0.177(2) 0.3537(12) 0.055(7) Uiso 1 d .
C23 C -0.2961(2) 0.0496(3) 0.35491(16) 0.0736(8) Uani 1 d .
C24 C -0.3986(2) 0.0430(3) 0.3068(2) 0.0929(11) Uani 1 d .
H241 H -0.3814 0.0616 0.2584 0.112 Uiso 1 calc R
H242 H -0.4512 0.0952 0.3237 0.112 Uiso 1 calc R
H243 H -0.4274 -0.0320 0.3082 0.112 Uiso 1 calc R
C25 C -0.2529(3) 0.1716(3) 0.3533(2) 0.1074(13) Uani 1 d .
H251 H -0.2496 0.1966 0.3045 0.129 Uiso 1 calc R
H252 H -0.1819 0.1740 0.3754 0.129 Uiso 1 calc R
H253 H -0.3002 0.2199 0.3791 0.129 Uiso 1 calc R
C26 C -0.3229(4) 0.0191(4) 0.43186(19) 0.1290(18) Uani 1 d .
H261 H -0.2586 0.0235 0.4618 0.155 Uiso 1 calc R
H262 H -0.3511 -0.0562 0.4331 0.155 Uiso 1 calc R
H263 H -0.3758 0.0707 0.4491 0.155 Uiso 1 calc R
C27 C -0.0345(2) -0.2696(2) 0.45711(12) 0.0557(6) Uani 1 d .
C28 C -0.1002(3) -0.3728(3) 0.47952(18) 0.0921(11) Uani 1 d .
H281 H -0.1758 -0.3553 0.4762 0.111 Uiso 1 calc R
H282 H -0.0805 -0.3929 0.5280 0.111 Uiso 1 calc R
H283 H -0.0853 -0.4348 0.4483 0.111 Uiso 1 calc R
C29 C -0.0677(3) -0.1691(3) 0.50143(16) 0.1061(14) Uani 1 d .
H291 H -0.1430 -0.1539 0.4926 0.127 Uiso 1 calc R
H292 H -0.0261 -0.1045 0.4884 0.127 Uiso 1 calc R
H293 H -0.0550 -0.1853 0.5514 0.127 Uiso 1 calc R
C30 C 0.0839(2) -0.2959(3) 0.47254(15) 0.0759(9) Uani 1 d .
H301 H 0.1051 -0.3587 0.4438 0.091 Uiso 1 calc R
H302 H 0.0946 -0.3142 0.5224 0.091 Uiso 1 calc R
H303 H 0.1269 -0.2314 0.4612 0.091 Uiso 1 calc R

loop_
_atom_site_aniso_label
_atom_site_aniso_U_11
_atom_site_aniso_U_22
_atom_site_aniso_U_33
_atom_site_aniso_U_23
_atom_site_aniso_U_13
_atom_site_aniso_U_12
Ti1 0.0495(3) 0.0424(3) 0.0547(3) 0.0060(2) 0.00629(19) -0.0079(2)
C1 0.074(2) 0.0392(14) 0.109(3) -0.0056(16) 0.0136(18) -0.0115(14)
C2 0.0627(17) 0.0506(15) 0.0719(18) 0.0098(13) 0.0051(14) -0.0221(13)
C3 0.0508(14) 0.0533(14) 0.0589(15) 0.0005(12) 0.0067(12) -0.0181(12)
C4 0.0652(17) 0.0653(17) 0.0573(16) -0.0099(13) 0.0053(13) -0.0236(14)
C5 0.086(2) 0.069(2) 0.083(2) -0.0304(18) 0.0291(19) -0.0267(18)
C6 0.082(3) 0.055(2) 0.184(5) 0.003(3) 0.013(3) -0.0021(18)
C7 0.081(2) 0.081(2) 0.072(2) 0.0243(19) 0.0001(18) -0.028(2)
C8 0.0650(18) 0.080(2) 0.078(2) 0.0008(16) 0.0155(15) -0.0050(15)
C9 0.094(2) 0.130(3) 0.0589(18) 0.0122(19) -0.0086(17) -0.039(2)
C10 0.0582(15) 0.0443(13) 0.0512(14) 0.0013(11) 0.0092(12) -0.0114(11)
C11 0.0528(14) 0.0473(13) 0.0455(13) 0.0067(11) 0.0006(11) -0.0123(11)
C12 0.0428(13) 0.0429(13) 0.0507(14) 0.0100(11) 0.0029(10) -0.0059(10)
C13 0.0408(12) 0.0419(12) 0.0465(13) 0.0076(10) 0.0047(10) -0.0044(10)
C14 0.0447(14) 0.0381(12) 0.0636(16) 0.0072(12) 0.0105(12) -0.0009(11)
C15 0.093(2) 0.0699(19) 0.0640(18) -0.0050(15) 0.0229(16) -0.0084(17)
C16 0.080(2) 0.0745(19) 0.0562(16) 0.0143(14) -0.0059(14) -0.0094(16)
C17 0.0503(15) 0.0585(17) 0.0639(16) 0.0142(14) 0.0061(13) 0.0091(13)
C18 0.0418(13) 0.0540(15) 0.0540(14) -0.0012(11) -0.0005(12) 0.0075(11)
C19 0.0407(14) 0.0613(17) 0.0597(16) 0.0075(13) 0.0049(12) -0.0051(13)
C20 0.0530(15) 0.0463(14) 0.0601(15) 0.0091(12) 0.0049(12) -0.0097(13)
C21 0.0496(14) 0.0370(12) 0.0450(13) 0.0020(10) 0.0062(11) 0.0046(10)
C22 0.0408(13) 0.0464(14) 0.0481(14) 0.0070(11) 0.0002(11) 0.0031(11)
C23 0.0714(19) 0.081(2) 0.0690(18) -0.0019(16) 0.0051(15) 0.0314(16)
C24 0.0521(17) 0.108(3) 0.119(3) 0.011(2) 0.0081(18) 0.0290(18)
C25 0.129(3) 0.073(2) 0.119(3) -0.027(2) -0.024(2) 0.045(2)
C26 0.149(4) 0.157(4) 0.084(2) 0.009(2) 0.046(3) 0.094(3)
C27 0.0675(17) 0.0582(15) 0.0420(14) 0.0081(11) 0.0101(12) 0.0103(13)
C28 0.090(2) 0.107(3) 0.081(2) 0.052(2) 0.0128(18) 0.001(2)
C29 0.161(4) 0.109(3) 0.0492(18) -0.0101(17) 0.009(2) 0.051(3)
C30 0.077(2) 0.093(2) 0.0570(17) 0.0154(16) -0.0083(14) 0.0079(17)

loop_
_atom_type_symbol
_atom_type_description
_atom_type_scat_dispersion_real
_atom_type_scat_dispersion_imag
_atom_type_scat_source
C C 0.0033 0.0016 'International Tables Vol C Tables 4.2.6.8 and 6.1.1.4'
H H 0.0000 0.0000 'International Tables Vol C Tables 4.2.6.8 and 6.1.1.4'
Ti Ti 0.2776 0.4457 'International Tables Vol C Tables 4.2.6.8 and 6.1.1.4'

loop_
_geom_angle_atom_site_label_1
_geom_angle_atom_site_label_2
_geom_angle_atom_site_label_3
_geom_angle
C1 Ti1 C2 40.74(11)
C1 Ti1 C7 69.31(14)
C2 Ti1 C7 38.09(11)
C1 Ti1 C6 38.66(14)
C2 Ti1 C6 69.87(14)
C7 Ti1 C6 77.4(2)
C1 Ti1 C5 37.49(12)
C2 Ti1 C5 62.61(12)
C7 Ti1 C5 99.88(13)
C6 Ti1 C5 65.20(18)
C1 Ti1 C14 160.01(13)
C2 Ti1 C14 135.87(10)
C7 Ti1 C14 120.48(13)
C6 Ti1 C14 154.17(13)
C5 Ti1 C14 123.33(12)
C1 Ti1 C13 137.16(11)
C2 Ti1 C13 159.21(10)
C7 Ti1 C13 153.53(12)
C6 Ti1 C13 121.83(14)
C5 Ti1 C13 104.80(10)
C14 Ti1 C13 35.43(8)
C1 Ti1 C3 63.00(11)
C2 Ti1 C3 37.43(10)
C7 Ti1 C3 64.42(11)
C6 Ti1 C3 100.78(12)
C5 Ti1 C3 57.87(11)
C14 Ti1 C3 103.88(9)
C13 Ti1 C3 122.32(8)
C1 Ti1 C11 140.41(11)
C2 Ti1 C11 139.95(10)
C7 Ti1 C11 102.22(10)
C6 Ti1 C11 102.22(13)
C5 Ti1 C11 151.33(11)
C14 Ti1 C11 57.95(9)
C13 Ti1 C11 58.36(8)
C3 Ti1 C11 149.91(9)
C1 Ti1 C10 163.13(12)
C2 Ti1 C10 127.70(10)
C7 Ti1 C10 94.90(11)
C6 Ti1 C10 134.27(15)
C5 Ti1 C10 158.30(12)
C14 Ti1 C10 35.07(9)
C13 Ti1 C10 58.76(8)
C3 Ti1 C10 116.45(9)
C11 Ti1 C10 34.70(8)
C1 Ti1 C12 129.23(10)
C2 Ti1 C12 164.74(10)
C7 Ti1 C12 135.20(10)
C6 Ti1 C12 96.01(12)
C5 Ti1 C12 117.61(10)
C14 Ti1 C12 58.18(8)
C13 Ti1 C12 34.90(8)
C3 Ti1 C12 157.19(8)
C11 Ti1 C12 35.12(8)
C10 Ti1 C12 58.28(8)
C1 Ti1 C4 60.07(12)
C2 Ti1 C4 59.96(10)
C7 Ti1 C4 95.19(11)
C6 Ti1 C4 95.83(15)
C5 Ti1 C4 33.23(11)
C14 Ti1 C4 100.45(10)
C13 Ti1 C4 100.16(8)
C3 Ti1 C4 33.56(8)
C11 Ti1 C4 157.19(9)
C10 Ti1 C4 129.88(10)
C12 Ti1 C4 129.61(8)
C5 C1 C6 118.1(4)
C5 C1 C2 105.7(3)
C6 C1 C2 118.8(4)
C5 C1 Ti1 80.31(17)
C6 C1 Ti1 77.6(2)
C2 C1 Ti1 69.74(14)
C7 C2 C3 117.8(3)
C7 C2 C1 118.6(3)
C3 C2 C1 107.0(3)
C7 C2 Ti1 77.79(16)
C3 C2 Ti1 81.49(14)
C1 C2 Ti1 69.51(15)
C4 C3 C2 108.7(3)
C4 C3 C8 125.5(3)
C2 C3 C8 125.7(2)
C4 C3 Ti1 79.17(15)
C2 C3 Ti1 61.08(13)
C8 C3 Ti1 124.82(18)
C5 C4 C3 107.6(3)
C5 C4 C9 126.5(3)
C3 C4 C9 125.9(3)
C5 C4 Ti1 65.93(17)
C3 C4 Ti1 67.27(14)
C9 C4 Ti1 133.19(19)
C4 C5 C1 111.0(3)
C4 C5 Ti1 80.85(17)
C1 C5 Ti1 62.20(16)
C4 C5 H5 125(2)
C1 C5 H5 123(2)
Ti1 C5 H5 118(2)
C1 C6 Ti1 63.77(18)
C1 C6 H61 116(3)
Ti1 C6 H61 115(3)
C1 C6 H62 112(3)
Ti1 C6 H62 115(3)
H61 C6 H62 121(4)
C2 C7 Ti1 64.12(15)
C2 C7 H71 115(2)
Ti1 C7 H71 112(2)
C2 C7 H72 116(2)
Ti1 C7 H72 114(2)
H71 C7 H72 121(3)
C3 C8 H81 109.5
C3 C8 H82 109.5
H81 C8 H82 109.5
C3 C8 H83 109.5
H81 C8 H83 109.5
H82 C8 H83 109.5
C4 C9 H91 109.5
C4 C9 H92 109.5
H91 C9 H92 109.5
C4 C9 H93 109.5
H91 C9 H93 109.5
H92 C9 H93 109.5
C11 C10 C14 107.1(2)
C11 C10 C15 127.0(2)
C14 C10 C15 125.8(2)
C11 C10 Ti1 72.60(13)
C14 C10 Ti1 70.81(13)
C15 C10 Ti1 124.16(17)
C10 C11 C12 108.7(2)
C10 C11 C16 126.3(2)
C12 C11 C16 125.0(2)
C10 C11 Ti1 72.70(13)
C12 C11 Ti1 72.77(13)
C16 C11 Ti1 122.20(17)
C13 C12 C11 107.7(2)
C13 C12 C17 130.0(2)
C11 C12 C17 122.2(2)
C13 C12 Ti1 71.54(12)
C11 C12 Ti1 72.11(13)
C17 C12 Ti1 124.69(17)
C12 C13 C14 107.2(2)
C12 C13 C22 130.6(2)
C14 C13 C22 122.1(2)
C12 C13 Ti1 73.56(12)
C14 C13 Ti1 71.36(13)
C22 C13 Ti1 121.98(15)
C10 C14 C13 109.3(2)
C10 C14 Ti1 74.12(14)
C13 C14 Ti1 73.21(13)
C10 C14 H14 125.4(16)
C13 C14 H14 125.3(16)
Ti1 C14 H14 120.5(16)
C10 C15 H151 109.5
C10 C15 H152 109.5
H151 C15 H152 109.5
C10 C15 H153 109.5
H151 C15 H153 109.5
H152 C15 H153 109.5
C11 C16 H161 109.5
C11 C16 H162 109.5
H161 C16 H162 109.5
C11 C16 H163 109.5
H161 C16 H163 109.5
H162 C16 H163 109.5
C12 C17 C18 116.0(2)
C12 C17 H171 105.9(15)
C18 C17 H171 107.1(14)
C12 C17 H172 109.7(15)
C18 C17 H172 112.0(16)
H171 C17 H172 105(2)
C19 C18 C17 108.1(2)
C19 C18 C23 113.1(2)
C17 C18 C23 112.9(2)
C19 C18 H18 111.7(14)
C17 C18 H18 106.8(14)
C23 C18 H18 104.2(14)
C20 C19 C18 130.0(2)
C20 C19 H19 114.7(17)
C18 C19 H19 114.7(17)
C19 C20 C21 131.5(2)
C19 C20 H20 115.1(15)
C21 C20 H20 113.5(14)
C20 C21 C22 115.51(19)
C20 C21 C27 112.2(2)
C22 C21 C27 113.1(2)
C20 C21 H21 104.6(14)
C22 C21 H21 105.6(13)
C27 C21 H21 104.6(13)
C13 C22 C21 113.58(19)
C13 C22 H221 111.2(12)
C21 C22 H221 111.3(13)
C13 C22 H222 105.9(14)
C21 C22 H222 106.2(15)
H221 C22 H222 108.2(19)
C26 C23 C24 109.7(3)
C26 C23 C25 109.1(3)
C24 C23 C25 108.5(3)
C26 C23 C18 108.4(2)
C24 C23 C18 112.1(3)
C25 C23 C18 109.0(3)
C23 C24 H241 109.5
C23 C24 H242 109.5
H241 C24 H242 109.5
C23 C24 H243 109.5
H241 C24 H243 109.5
H242 C24 H243 109.5
C23 C25 H251 109.5
C23 C25 H252 109.5
H251 C25 H252 109.5
C23 C25 H253 109.5
H251 C25 H253 109.5
H252 C25 H253 109.5
C23 C26 H261 109.5
C23 C26 H262 109.5
H261 C26 H262 109.5
C23 C26 H263 109.5
H261 C26 H263 109.5
H262 C26 H263 109.5
C29 C27 C30 109.6(3)
C29 C27 C28 108.9(3)
C30 C27 C28 107.5(2)
C29 C27 C21 111.3(2)
C30 C27 C21 110.3(2)
C28 C27 C21 109.0(2)
C27 C28 H281 109.5
C27 C28 H282 109.5
H281 C28 H282 109.5
C27 C28 H283 109.5
H281 C28 H283 109.5
H282 C28 H283 109.5
C27 C29 H291 109.5
C27 C29 H292 109.5
H291 C29 H292 109.5
C27 C29 H293 109.5
H291 C29 H293 109.5
H292 C29 H293 109.5
C27 C30 H301 109.5
C27 C30 H302 109.5
H301 C30 H302 109.5
C27 C30 H303 109.5
H301 C30 H303 109.5
H302 C30 H303 109.5

loop_
_geom_bond_atom_site_label_1
_geom_bond_atom_site_label_2
_geom_bond_distance
Ti1 C1 2.071(3)
Ti1 C2 2.074(2)
Ti1 C7 2.253(3)
Ti1 C6 2.254(4)
Ti1 C5 2.307(3)
Ti1 C14 2.316(2)
Ti1 C13 2.340(2)
Ti1 C3 2.343(2)
Ti1 C11 2.357(2)
Ti1 C10 2.358(2)
Ti1 C12 2.366(2)
Ti1 C4 2.495(3)
C1 C5 1.424(5)
C1 C6 1.442(5)
C1 C2 1.443(4)
C2 C7 1.422(4)
C2 C3 1.440(4)
C3 C4 1.404(3)
C3 C8 1.490(4)
C4 C5 1.385(4)
C4 C9 1.490(4)
C5 H5 0.91(3)
C6 H61 1.07(5)
C6 H62 0.95(4)
C7 H71 1.02(4)
C7 H72 0.99(4)
C8 H81 0.9600
C8 H82 0.9600
C8 H83 0.9600
C9 H91 0.9600
C9 H92 0.9600
C9 H93 0.9600
C10 C11 1.406(3)
C10 C14 1.409(3)
C10 C15 1.506(3)
C11 C12 1.425(3)
C11 C16 1.505(3)
C12 C13 1.411(3)
C12 C17 1.511(3)
C13 C14 1.417(3)
C13 C22 1.516(3)
C14 H14 0.85(2)
C15 H151 0.9600
C15 H152 0.9600
C15 H153 0.9600
C16 H161 0.9600
C16 H162 0.9600
C16 H163 0.9600
C17 C18 1.530(4)
C17 H171 0.99(3)
C17 H172 0.96(3)
C18 C19 1.498(4)
C18 C23 1.556(4)
C18 H18 0.93(2)
C19 C20 1.317(4)
C19 H19 0.90(3)
C20 C21 1.502(3)
C20 H20 0.92(2)
C21 C22 1.534(3)
C21 C27 1.558(3)
C21 H21 0.96(2)
C22 H221 0.98(2)
C22 H222 0.95(2)
C23 C26 1.527(5)
C23 C24 1.535(4)
C23 C25 1.544(5)
C24 H241 0.9600
C24 H242 0.9600
C24 H243 0.9600
C25 H251 0.9600
C25 H252 0.9600
C25 H253 0.9600
C26 H261 0.9600
C26 H262 0.9600
C26 H263 0.9600
C27 C29 1.516(4)
C27 C30 1.519(4)
C27 C28 1.537(4)
C28 H281 0.9600
C28 H282 0.9600
C28 H283 0.9600
C29 H291 0.9600
C29 H292 0.9600
C29 H293 0.9600
C30 H301 0.9600
C30 H302 0.9600
C30 H303 0.9600

loop_
_geom_torsion_atom_site_label_1
_geom_torsion_atom_site_label_2
_geom_torsion_atom_site_label_3
_geom_torsion_atom_site_label_4
_geom_torsion
C2 Ti1 C1 C5 -110.8(3)
C7 Ti1 C1 C5 -142.5(2)
C6 Ti1 C1 C5 121.8(4)
C14 Ti1 C1 C5 -19.3(4)
C13 Ti1 C1 C5 37.9(3)
C3 Ti1 C1 C5 -71.5(2)
C11 Ti1 C1 C5 133.3(2)
C10 Ti1 C1 C5 -164.0(3)
C12 Ti1 C1 C5 85.3(2)
C4 Ti1 C1 C5 -33.34(17)
C2 Ti1 C1 C6 127.4(4)
C7 Ti1 C1 C6 95.7(3)
C5 Ti1 C1 C6 -121.8(4)
C14 Ti1 C1 C6 -141.1(4)
C13 Ti1 C1 C6 -83.9(3)
C3 Ti1 C1 C6 166.7(3)
C11 Ti1 C1 C6 11.5(4)
C10 Ti1 C1 C6 74.2(5)
C12 Ti1 C1 C6 -36.5(3)
C4 Ti1 C1 C6 -155.1(3)
C7 Ti1 C1 C2 -31.72(19)
C6 Ti1 C1 C2 -127.4(4)
C5 Ti1 C1 C2 110.8(3)
C14 Ti1 C1 C2 91.5(4)
C13 Ti1 C1 C2 148.74(16)
C3 Ti1 C1 C2 39.28(16)
C11 Ti1 C1 C2 -115.89(19)
C10 Ti1 C1 C2 -53.2(5)
C12 Ti1 C1 C2 -163.85(15)
C4 Ti1 C1 C2 77.49(18)
C5 C1 C2 C7 135.7(3)
C6 C1 C2 C7 0.3(4)
Ti1 C1 C2 C7 62.6(2)
C5 C1 C2 C3 -0.6(3)
C6 C1 C2 C3 -136.1(3)
Ti1 C1 C2 C3 -73.75(17)
C5 C1 C2 Ti1 73.1(2)
C6 C1 C2 Ti1 -62.3(3)
C1 Ti1 C2 C7 -127.1(3)
C6 Ti1 C2 C7 -95.2(3)
C5 Ti1 C2 C7 -167.0(3)
C14 Ti1 C2 C7 82.3(3)
C13 Ti1 C2 C7 136.7(3)
C3 Ti1 C2 C7 121.0(3)
C11 Ti1 C2 C7 -10.1(3)
C10 Ti1 C2 C7 35.8(3)
C12 Ti1 C2 C7 -72.1(5)
C4 Ti1 C2 C7 155.1(3)
C1 Ti1 C2 C3 111.9(3)
C7 Ti1 C2 C3 -121.0(3)
C6 Ti1 C2 C3 143.8(2)
C5 Ti1 C2 C3 72.02(18)
C14 Ti1 C2 C3 -38.8(2)
C13 Ti1 C2 C3 15.7(4)
C11 Ti1 C2 C3 -131.15(17)
C10 Ti1 C2 C3 -85.22(18)
C12 Ti1 C2 C3 166.8(3)
C4 Ti1 C2 C3 34.08(15)
C7 Ti1 C2 C1 127.1(3)
C6 Ti1 C2 C1 31.9(2)
C5 Ti1 C2 C1 -39.84(19)
C14 Ti1 C2 C1 -150.61(19)
C13 Ti1 C2 C1 -96.2(3)
C3 Ti1 C2 C1 -111.9(3)
C11 Ti1 C2 C1 117.0(2)
C10 Ti1 C2 C1 162.93(18)
C12 Ti1 C2 C1 55.0(5)
C4 Ti1 C2 C1 -77.8(2)
C7 C2 C3 C4 -136.8(3)
C1 C2 C3 C4 -0.1(3)
Ti1 C2 C3 C4 -65.53(19)
C7 C2 C3 C8 42.7(4)
C1 C2 C3 C8 179.4(2)
Ti1 C2 C3 C8 114.0(2)
C7 C2 C3 Ti1 -71.3(2)
C1 C2 C3 Ti1 65.42(17)
C1 Ti1 C3 C4 75.83(19)
C2 Ti1 C3 C4 118.7(2)
C7 Ti1 C3 C4 154.5(2)
C6 Ti1 C3 C4 84.3(2)
C5 Ti1 C3 C4 32.85(18)
C14 Ti1 C3 C4 -88.02(18)
C13 Ti1 C3 C4 -54.83(19)
C11 Ti1 C3 C4 -136.42(19)
C10 Ti1 C3 C4 -123.07(17)
C12 Ti1 C3 C4 -52.4(3)
C1 Ti1 C3 C2 -42.83(18)
C7 Ti1 C3 C2 35.88(19)
C6 Ti1 C3 C2 -34.4(2)
C5 Ti1 C3 C2 -85.8(2)
C14 Ti1 C3 C2 153.32(17)
C13 Ti1 C3 C2 -173.49(15)
C11 Ti1 C3 C2 104.9(2)
C10 Ti1 C3 C2 118.27(17)
C12 Ti1 C3 C2 -171.1(2)
C4 Ti1 C3 C2 -118.7(2)
C1 Ti1 C3 C8 -158.2(3)
C2 Ti1 C3 C8 -115.4(3)
C7 Ti1 C3 C8 -79.5(2)
C6 Ti1 C3 C8 -149.8(3)
C5 Ti1 C3 C8 158.8(3)
C14 Ti1 C3 C8 38.0(2)
C13 Ti1 C3 C8 71.2(2)
C11 Ti1 C3 C8 -10.4(3)
C10 Ti1 C3 C8 2.9(3)
C12 Ti1 C3 C8 73.5(3)
C4 Ti1 C3 C8 126.0(3)
C2 C3 C4 C5 0.8(3)
C8 C3 C4 C5 -178.7(2)
Ti1 C3 C4 C5 -53.4(2)
C2 C3 C4 C9 -178.0(3)
C8 C3 C4 C9 2.5(4)
Ti1 C3 C4 C9 127.8(3)
C2 C3 C4 Ti1 54.20(16)
C8 C3 C4 Ti1 -125.3(3)
C1 Ti1 C4 C5 37.61(19)
C2 Ti1 C4 C5 85.0(2)
C7 Ti1 C4 C5 100.1(2)
C6 Ti1 C4 C5 22.3(2)
C14 Ti1 C4 C5 -137.56(19)
C13 Ti1 C4 C5 -101.54(19)
C3 Ti1 C4 C5 123.0(3)
C11 Ti1 C4 C5 -120.0(3)
C10 Ti1 C4 C5 -159.06(18)
C12 Ti1 C4 C5 -80.5(2)
C1 Ti1 C4 C3 -85.43(19)
C2 Ti1 C4 C3 -38.03(17)
C7 Ti1 C4 C3 -22.9(2)
C6 Ti1 C4 C3 -100.7(2)
C5 Ti1 C4 C3 -123.0(3)
C14 Ti1 C4 C3 99.40(17)
C13 Ti1 C4 C3 135.43(16)
C11 Ti1 C4 C3 116.9(2)
C10 Ti1 C4 C3 77.90(19)
C12 Ti1 C4 C3 156.49(15)
C1 Ti1 C4 C9 155.9(3)
C2 Ti1 C4 C9 -156.7(3)
C7 Ti1 C4 C9 -141.6(3)
C6 Ti1 C4 C9 140.6(3)
C5 Ti1 C4 C9 118.3(4)
C14 Ti1 C4 C9 -19.2(3)
C13 Ti1 C4 C9 16.8(3)
C3 Ti1 C4 C9 -118.6(4)
C11 Ti1 C4 C9 -1.7(5)
C10 Ti1 C4 C9 -40.7(3)
C12 Ti1 C4 C9 37.9(3)
C3 C4 C5 C1 -1.2(3)
C9 C4 C5 C1 177.6(3)
Ti1 C4 C5 C1 -55.4(2)
C3 C4 C5 Ti1 54.19(19)
C9 C4 C5 Ti1 -127.0(3)
C6 C1 C5 C4 137.0(3)
C2 C1 C5 C4 1.1(3)
Ti1 C1 C5 C4 66.8(2)
C6 C1 C5 Ti1 70.2(3)
C2 C1 C5 Ti1 -65.62(17)
C1 Ti1 C5 C4 -119.6(3)
C2 Ti1 C5 C4 -76.24(19)
C7 Ti1 C5 C4 -84.4(2)
C6 Ti1 C5 C4 -155.4(3)
C14 Ti1 C5 C4 52.6(2)
C13 Ti1 C5 C4 85.97(18)
C3 Ti1 C5 C4 -33.18(16)
C11 Ti1 C5 C4 135.6(2)
C10 Ti1 C5 C4 47.9(4)
C12 Ti1 C5 C4 120.97(17)
C2 Ti1 C5 C1 43.40(18)
C7 Ti1 C5 C1 35.3(2)
C6 Ti1 C5 C1 -35.8(2)
C14 Ti1 C5 C1 172.22(17)
C13 Ti1 C5 C1 -154.40(18)
C3 Ti1 C5 C1 86.5(2)
C11 Ti1 C5 C1 -104.8(3)
C10 Ti1 C5 C1 167.5(2)
C12 Ti1 C5 C1 -119.39(18)
C4 Ti1 C5 C1 119.6(3)
C5 C1 C6 Ti1 -71.8(3)
C2 C1 C6 Ti1 58.3(2)
C2 Ti1 C6 C1 -33.5(2)
C7 Ti1 C6 C1 -72.5(3)
C5 Ti1 C6 C1 34.7(2)
C14 Ti1 C6 C1 150.5(3)
C13 Ti1 C6 C1 127.3(2)
C3 Ti1 C6 C1 -12.1(3)
C11 Ti1 C6 C1 -172.5(2)
C10 Ti1 C6 C1 -157.0(2)
C12 Ti1 C6 C1 152.4(3)
C4 Ti1 C6 C1 21.5(3)
C3 C2 C7 Ti1 73.4(2)
C1 C2 C7 Ti1 -58.3(2)
C1 Ti1 C7 C2 33.8(2)
C6 Ti1 C7 C2 73.4(2)
C5 Ti1 C7 C2 11.7(2)
C14 Ti1 C7 C2 -126.8(2)
C13 Ti1 C7 C2 -146.9(2)
C3 Ti1 C7 C2 -35.27(18)
C11 Ti1 C7 C2 173.35(19)
C10 Ti1 C7 C2 -152.3(2)
C12 Ti1 C7 C2 159.18(16)
C4 Ti1 C7 C2 -21.5(2)
C1 Ti1 C10 C11 -84.4(4)
C2 Ti1 C10 C11 -125.69(16)
C7 Ti1 C10 C11 -104.45(17)
C6 Ti1 C10 C11 -27.3(3)
C5 Ti1 C10 C11 122.6(3)
C14 Ti1 C10 C11 115.8(2)
C13 Ti1 C10 C11 78.37(14)
C3 Ti1 C10 C11 -168.26(13)
C12 Ti1 C10 C11 37.20(13)
C4 Ti1 C10 C11 154.60(13)
C1 Ti1 C10 C14 159.9(4)
C2 Ti1 C10 C14 118.56(17)
C7 Ti1 C10 C14 139.80(17)
C6 Ti1 C10 C14 -143.1(2)
C5 Ti1 C10 C14 6.9(3)
C13 Ti1 C10 C14 -37.39(14)
C3 Ti1 C10 C14 75.98(16)
C11 Ti1 C10 C14 -115.8(2)
C12 Ti1 C10 C14 -78.56(15)
C4 Ti1 C10 C14 38.85(18)
C1 Ti1 C10 C15 39.0(5)
C2 Ti1 C10 C15 -2.3(3)
C7 Ti1 C10 C15 18.9(3)
C6 Ti1 C10 C15 96.1(3)
C5 Ti1 C10 C15 -114.0(3)
C14 Ti1 C10 C15 -120.9(3)
C13 Ti1 C10 C15 -158.2(3)
C3 Ti1 C10 C15 -44.9(3)
C11 Ti1 C10 C15 123.4(3)
C12 Ti1 C10 C15 160.6(3)
C4 Ti1 C10 C15 -82.0(2)
C14 C10 C11 C12 -1.5(3)
C15 C10 C11 C12 175.6(2)
Ti1 C10 C11 C12 -64.34(16)
C14 C10 C11 C16 -179.5(2)
C15 C10 C11 C16 -2.4(4)
Ti1 C10 C11 C16 117.6(2)
C14 C10 C11 Ti1 62.84(16)
C15 C10 C11 Ti1 -120.0(2)
C1 Ti1 C11 C10 153.05(18)
C2 Ti1 C11 C10 87.2(2)
C7 Ti1 C11 C10 80.83(18)
C6 Ti1 C11 C10 160.4(2)
C5 Ti1 C11 C10 -139.5(2)
C14 Ti1 C11 C10 -37.64(13)
C13 Ti1 C11 C10 -79.61(14)
C3 Ti1 C11 C10 21.3(2)
C12 Ti1 C11 C10 -116.62(19)
C4 Ti1 C11 C10 -58.1(3)
C1 Ti1 C11 C12 -90.3(2)
C2 Ti1 C11 C12 -156.18(16)
C7 Ti1 C11 C12 -162.55(17)
C6 Ti1 C11 C12 -83.0(2)
C5 Ti1 C11 C12 -22.9(3)
C14 Ti1 C11 C12 78.99(14)
C13 Ti1 C11 C12 37.01(13)
C3 Ti1 C11 C12 137.93(17)
C10 Ti1 C11 C12 116.62(19)
C4 Ti1 C11 C12 58.5(3)
C1 Ti1 C11 C16 30.6(3)
C2 Ti1 C11 C16 -35.3(3)
C7 Ti1 C11 C16 -41.6(2)
C6 Ti1 C11 C16 37.9(3)
C5 Ti1 C11 C16 98.0(3)
C14 Ti1 C11 C16 -160.1(2)
C13 Ti1 C11 C16 157.9(2)
C3 Ti1 C11 C16 -101.2(3)
C10 Ti1 C11 C16 -122.5(3)
C12 Ti1 C11 C16 120.9(3)
C4 Ti1 C11 C16 179.4(2)
C10 C11 C12 C13 1.2(3)
C16 C11 C12 C13 179.3(2)
Ti1 C11 C12 C13 -63.12(15)
C10 C11 C12 C17 -175.5(2)
C16 C11 C12 C17 2.6(4)
Ti1 C11 C12 C17 120.2(2)
C10 C11 C12 Ti1 64.30(16)
C16 C11 C12 Ti1 -117.6(2)
C1 Ti1 C12 C13 -118.97(18)
C2 Ti1 C12 C13 -162.6(4)
C7 Ti1 C12 C13 141.0(2)
C6 Ti1 C12 C13 -140.9(2)
C5 Ti1 C12 C13 -75.78(17)
C14 Ti1 C12 C13 38.13(14)
C3 Ti1 C12 C13 -3.5(3)
C11 Ti1 C12 C13 116.4(2)
C10 Ti1 C12 C13 79.64(15)
C4 Ti1 C12 C13 -38.20(18)
C1 Ti1 C12 C11 124.64(18)
C2 Ti1 C12 C11 81.0(4)
C7 Ti1 C12 C11 24.6(2)
C6 Ti1 C12 C11 102.7(2)
C5 Ti1 C12 C11 167.84(16)
C14 Ti1 C12 C11 -78.26(15)
C13 Ti1 C12 C11 -116.4(2)
C3 Ti1 C12 C11 -119.9(2)
C10 Ti1 C12 C11 -36.74(13)
C4 Ti1 C12 C11 -154.59(15)
C1 Ti1 C12 C17 7.4(3)
C2 Ti1 C12 C17 -36.2(5)
C7 Ti1 C12 C17 -92.7(3)
C6 Ti1 C12 C17 -14.5(3)
C5 Ti1 C12 C17 50.6(2)
C14 Ti1 C12 C17 164.5(2)
C13 Ti1 C12 C17 126.4(3)
C3 Ti1 C12 C17 122.8(2)
C11 Ti1 C12 C17 -117.2(2)
C10 Ti1 C12 C17 -154.0(2)
C4 Ti1 C12 C17 88.2(2)
C11 C12 C13 C14 -0.4(3)
C17 C12 C13 C14 175.9(2)
Ti1 C12 C13 C14 -63.88(16)
C11 C12 C13 C22 -178.2(2)
C17 C12 C13 C22 -1.9(4)
Ti1 C12 C13 C22 118.3(2)
C11 C12 C13 Ti1 63.49(15)
C17 C12 C13 Ti1 -120.2(3)
C1 Ti1 C13 C12 94.6(2)
C2 Ti1 C13 C12 167.2(3)
C7 Ti1 C13 C12 -84.5(3)
C6 Ti1 C13 C12 47.6(2)
C5 Ti1 C13 C12 117.32(16)
C14 Ti1 C13 C12 -115.2(2)
C3 Ti1 C13 C12 178.38(13)
C11 Ti1 C13 C12 -37.25(13)
C10 Ti1 C13 C12 -78.16(15)
C4 Ti1 C13 C12 151.05(14)
C1 Ti1 C13 C14 -150.27(19)
C2 Ti1 C13 C14 -77.6(3)
C7 Ti1 C13 C14 30.7(3)
C6 Ti1 C13 C14 162.8(2)
C5 Ti1 C13 C14 -127.51(17)
C3 Ti1 C13 C14 -66.45(17)
C11 Ti1 C13 C14 77.92(16)
C10 Ti1 C13 C14 37.01(15)
C12 Ti1 C13 C14 115.2(2)
C4 Ti1 C13 C14 -93.78(16)
C1 Ti1 C13 C22 -33.4(3)
C2 Ti1 C13 C22 39.2(4)
C7 Ti1 C13 C22 147.5(3)
C6 Ti1 C13 C22 -80.4(3)
C5 Ti1 C13 C22 -10.7(2)
C14 Ti1 C13 C22 116.8(2)
C3 Ti1 C13 C22 50.4(2)
C11 Ti1 C13 C22 -165.2(2)
C10 Ti1 C13 C22 153.8(2)
C12 Ti1 C13 C22 -128.0(2)
C4 Ti1 C13 C22 23.1(2)
C11 C10 C14 C13 1.3(3)
C15 C10 C14 C13 -175.9(2)
Ti1 C10 C14 C13 65.29(16)
C11 C10 C14 Ti1 -64.03(16)
C15 C10 C14 Ti1 118.8(2)
C12 C13 C14 C10 -0.5(3)
C22 C13 C14 C10 177.5(2)
Ti1 C13 C14 C10 -65.88(16)
C12 C13 C14 Ti1 65.34(16)
C22 C13 C14 Ti1 -116.6(2)
C1 Ti1 C14 C10 -163.0(3)
C2 Ti1 C14 C10 -93.4(2)
C7 Ti1 C14 C10 -48.27(19)
C6 Ti1 C14 C10 81.1(4)
C5 Ti1 C14 C10 -176.96(15)
C13 Ti1 C14 C10 116.4(2)
C3 Ti1 C14 C10 -116.52(15)
C11 Ti1 C14 C10 37.22(14)
C12 Ti1 C14 C10 78.87(16)
C4 Ti1 C14 C10 -150.70(15)
C1 Ti1 C14 C13 80.6(3)
C2 Ti1 C14 C13 150.14(16)
C7 Ti1 C14 C13 -164.69(16)
C6 Ti1 C14 C13 -35.3(5)
C5 Ti1 C14 C13 66.62(19)
C3 Ti1 C14 C13 127.06(14)
C11 Ti1 C14 C13 -79.20(15)
C10 Ti1 C14 C13 -116.4(2)
C12 Ti1 C14 C13 -37.55(13)
C4 Ti1 C14 C13 92.88(15)
C13 C12 C17 C18 -11.4(4)
C11 C12 C17 C18 164.5(2)
Ti1 C12 C17 C18 -105.8(2)
C12 C17 C18 C19 -63.5(3)
C12 C17 C18 C23 170.7(2)
C17 C18 C19 C20 89.7(3)
C23 C18 C19 C20 -144.6(3)
C18 C19 C20 C21 3.0(5)
C19 C20 C21 C22 -25.4(4)
C19 C20 C21 C27 106.3(3)
C12 C13 C22 C21 81.5(3)
C14 C13 C22 C21 -96.1(3)
Ti1 C13 C22 C21 176.96(15)
C20 C21 C22 C13 -51.9(3)
C27 C21 C22 C13 176.9(2)
C19 C18 C23 C26 53.8(4)
C17 C18 C23 C26 176.8(3)
C19 C18 C23 C24 -67.4(3)
C17 C18 C23 C24 55.6(4)
C19 C18 C23 C25 172.3(2)
C17 C18 C23 C25 -64.6(3)
C20 C21 C27 C29 -67.4(3)
C22 C21 C27 C29 65.4(3)
C20 C21 C27 C30 170.6(2)
C22 C21 C27 C30 -56.5(3)
C20 C21 C27 C28 52.8(3)
C22 C21 C27 C28 -174.4(2)
